data_1554258
loop_
_publ_author_name
'Hu, Li-Jun'
'Cheng, Min-Jing'
'Cao, Jia-Qing'
'Zhong, Li-Ping'
'Hu, Ya-Jian'
'Wang, Ying'
'Wang, Lei'
'Ye, Wen-Cai'
'Li, Chuang-Chuang'

_publ_section_title
;
 Asymmetric total syntheses of callistrilones B, G and J
;
_journal_issue 9
_journal_name_full 'Organic Chemistry Frontiers'
_journal_page_first 1506
_journal_paper_doi 10.1039/C8QO00130H
_journal_volume 5
_journal_year 2018
_chemical_absolute_configuration ad
_chemical_formula_moiety 'C21 H28 O4'
_chemical_formula_sum 'C21 H28 O4'
_chemical_formula_weight 344.43
_space_group_crystal_system monoclinic
_space_group_IT_number 4
_space_group_name_Hall 'P 2yb'
_space_group_name_H-M_alt 'P 1 21 1'
_atom_sites_solution_hydrogens geom
_atom_sites_solution_primary direct
_audit_block_doi 10.5517/ccdc.csd.cc1z42sz
_audit_creation_date 2016-11-15
_audit_creation_method
;
Olex2 1.2
(compiled 2015.01.26 svn.r3150 for OlexSys, GUI svn.r1)
;
_audit_update_record
;
2018-02-01 deposited with the CCDC.
2018-03-15 downloaded from the CCDC.
;
_cell_angle_alpha 90
_cell_angle_beta 104.882(2)
_cell_angle_gamma 90
_cell_formula_units_Z 2
_cell_length_a 8.82030(10)
_cell_length_b 9.9500(2)
_cell_length_c 11.3663(2)
_cell_measurement_reflns_used 8310
_cell_measurement_temperature 100.00(10)
_cell_measurement_theta_max 73.5380
_cell_measurement_theta_min 4.4540
_cell_volume 964.07(3)
_computing_cell_refinement 'CrysAlisPro 1.171.38.43f (Rigaku OD, 2015)'
_computing_data_collection 'CrysAlisPro 1.171.38.43f (Rigaku OD, 2015)'
_computing_data_reduction 'CrysAlisPro 1.171.38.43f (Rigaku OD, 2015)'
_computing_molecular_graphics 'Olex2 (Dolomanov et al., 2009)'
_computing_publication_material 'Olex2 (Dolomanov et al., 2009)'
_computing_structure_refinement 'ShelXL (Sheldrick, 2008)'
_computing_structure_solution 'ShelXS (Sheldrick, 2008)'
_diffrn_ambient_environment N~2~
_diffrn_ambient_temperature 100.00(10)
_diffrn_detector 'CCD plate'
_diffrn_detector_area_resol_mean 5.2684
_diffrn_detector_type AtlasS2
_diffrn_measured_fraction_theta_full 0.999
_diffrn_measured_fraction_theta_max 0.986
_diffrn_measurement_details
;
List of Runs (angles in degrees, time in seconds):

  # Type    Start    End  Width  t~exp~   \w     \q     \k     \f   Frames
#--------------------------------------------------------------------------
  1  \w   -114.00 -11.00   1.00    1.00    --  -40.46 -57.00 -30.00  103
  2  \w   -117.00 -14.00   1.00    1.00    --  -40.46 -37.00-120.00  103
  3  \w   -119.00  -7.00   1.00    1.00    --  -40.46 -77.00 -30.00  112
  4  \w   -117.00 -14.00   1.00    1.00    --  -40.46 -37.00   0.00  103
  5  \w      7.00 119.00   1.00    1.00    --   40.46  77.00 -30.00  112
  6  \w      1.00  82.00   1.00    1.00    --   40.46 -99.00 120.00   81
  7  \w      1.00  82.00   1.00    1.00    --   40.46 -99.00-150.00   81
  8  \w     74.00 178.00   1.00    1.00    --  107.48  77.00 -90.00  104
  9  \w     74.00 178.00   1.00    1.00    --  107.48  77.00 -60.00  104
 10  \w     74.00 178.00   1.00    1.00    --  107.48  77.00  30.00  104
 11  \w     80.00 178.00   1.00    1.00    --  107.48  45.00  30.00   98
 12  \w     23.00 109.00   1.00    1.00    --  107.48 -94.00   0.00   86
 13  \w     23.00 109.00   1.00    1.00    --  107.48 -94.00  60.00   86
 14  \w     77.00 178.00   1.00    1.00    --  107.48  61.00 -30.00  101
 15  \w     77.00 178.00   1.00    1.00    --  107.48  61.00   0.00  101
 16  \w     77.00 178.00   1.00    1.00    --  107.48  61.00  30.00  101
 17  \w     77.00 178.00   1.00    1.00    --  107.48  61.00 -60.00  101
;
_diffrn_measurement_device 'four-circle diffractometer'
_diffrn_measurement_device_type 'SuperNova, Dual, Cu at zero, AtlasS2'
_diffrn_measurement_method '\w scans'
_diffrn_orient_matrix_type 'CrysAlisPro convention (1999,Acta A55,543-557)'
_diffrn_orient_matrix_UB_11 0.1308471000
_diffrn_orient_matrix_UB_12 -0.0433345000
_diffrn_orient_matrix_UB_13 -0.0593470000
_diffrn_orient_matrix_UB_21 0.1173788000
_diffrn_orient_matrix_UB_22 -0.0050089000
_diffrn_orient_matrix_UB_23 0.1264567000
_diffrn_orient_matrix_UB_31 -0.0420328000
_diffrn_orient_matrix_UB_32 -0.1484931000
_diffrn_orient_matrix_UB_33 0.0131508000
_diffrn_radiation_monochromator mirror
_diffrn_radiation_probe x-ray
_diffrn_radiation_type CuK\a
_diffrn_radiation_wavelength 1.54178
_diffrn_reflns_av_R_equivalents 0.0230
_diffrn_reflns_av_unetI/netI 0.0203
_diffrn_reflns_Laue_measured_fraction_full 0.999
_diffrn_reflns_Laue_measured_fraction_max 0.986
_diffrn_reflns_limit_h_max 10
_diffrn_reflns_limit_h_min -10
_diffrn_reflns_limit_k_max 11
_diffrn_reflns_limit_k_min -12
_diffrn_reflns_limit_l_max 14
_diffrn_reflns_limit_l_min -12
_diffrn_reflns_number 9166
_diffrn_reflns_point_group_measured_fraction_full 0.916
_diffrn_reflns_point_group_measured_fraction_max 0.884
_diffrn_reflns_theta_full 67.679
_diffrn_reflns_theta_max 73.569
_diffrn_reflns_theta_min 4.024
_diffrn_source 'micro-focus sealed X-ray tube'
_diffrn_source_type 'SuperNova (Cu) X-ray Source'
_exptl_absorpt_coefficient_mu 0.648
_exptl_absorpt_correction_T_max 1.00000
_exptl_absorpt_correction_T_min 0.47752
_exptl_absorpt_correction_type multi-scan
_exptl_absorpt_process_details
;
CrysAlisPro 1.171.38.43f (Rigaku Oxford Diffraction, 2015)
Empirical absorption correction using spherical harmonics,
 implemented in SCALE3 ABSPACK scaling algorithm.
;
_exptl_crystal_density_diffrn 1.187
_exptl_crystal_description block
_exptl_crystal_F_000 372
_refine_diff_density_max 0.192
_refine_diff_density_min -0.172
_refine_diff_density_rms 0.035
_refine_ls_abs_structure_details
;
 Flack x determined using 1382 quotients [(I+)-(I-)]/[(I+)+(I-)]
 (Parsons, Flack and Wagner, Acta Cryst. B69 (2013) 249-259).
;
_refine_ls_abs_structure_Flack 0.04(7)
_refine_ls_extinction_coef 0.0132(11)
_refine_ls_extinction_expression Fc^*^=kFc[1+0.001xFc^2^\l^3^/sin(2\q)]^-1/4^
_refine_ls_extinction_method 'SHELXL-2014/7 (Sheldrick 2014'
_refine_ls_goodness_of_fit_ref 1.046
_refine_ls_hydrogen_treatment constr
_refine_ls_matrix_type full
_refine_ls_number_parameters 234
_refine_ls_number_reflns 3438
_refine_ls_number_restraints 1
_refine_ls_restrained_S_all 1.046
_refine_ls_R_factor_all 0.0300
_refine_ls_R_factor_gt 0.0298
_refine_ls_shift/su_max 0.001
_refine_ls_shift/su_mean 0.000
_refine_ls_structure_factor_coef Fsqd
_refine_ls_weighting_details 'w=1/[\s^2^(Fo^2^)+(0.0511P)^2^+0.1358P] where P=(Fo^2^+2Fc^2^)/3'
_refine_ls_weighting_scheme calc
_refine_ls_wR_factor_gt 0.0801
_refine_ls_wR_factor_ref 0.0804
_reflns_Friedel_coverage 0.691
_reflns_Friedel_fraction_full 0.820
_reflns_Friedel_fraction_max 0.768
_reflns_number_gt 3412
_reflns_number_total 3438
_reflns_threshold_expression 'I > 2\s(I)'
_cod_data_source_file c8qo00130h2.cif
_cod_data_source_block ej-3+2ch3
_cod_database_code 1554258
_shelx_space_group_comment
;
The symmetry employed for this shelxl refinement is uniquely defined
by the following loop, which should always be used as a source of
symmetry information in preference to the above space-group names.
They are only intended as comments.
;
_reflns_odcompleteness_completeness 99.95
_reflns_odcompleteness_iscentric 1
_reflns_odcompleteness_theta 66.97
_olex2_refinement_description
;
1. Fixed Uiso
 At 1.2 times of:
  All C(H) groups, All C(H,H) groups
 At 1.5 times of:
  All C(H,H,H) groups, All O(H) groups
2.a Ternary CH refined with riding coordinates:
 C8(H8), C2'(H2'), C6'(H6'), C9A(H9AA)
2.b Secondary CH2 refined with riding coordinates:
 C9(H9A,H9B)
2.c Aromatic/amide H refined with riding coordinates:
 C2(H2A), C6(H6), C7(H7)
2.d Idealised Me refined as rotating group:
 C3'(H3'A,H3'B,H3'C), C4'(H4'A,H4'B,H4'C), C5'(H5'A,H5'B,H5'C), C7'(H7'A,H7'B,
 H7'C), C8'(H8'A,H8'B,H8'C), C9'(H9'A,H9'B,H9'C)
2.e Idealised tetrahedral OH refined as rotating group:
 O2(H2)
;
_shelx_shelxl_version_number 2014/7
_olex2_submission_special_instructions 'No special instructions were received'
_oxdiff_exptl_absorpt_empirical_details
;
Empirical correction (ABSPACK) includes:
- Absorption correction using spherical harmonics
- Frame scaling
;
_oxdiff_exptl_absorpt_empirical_full_max 1.624
_oxdiff_exptl_absorpt_empirical_full_min 0.409

loop_
_space_group_symop_operation_xyz
'x, y, z'
'-x, y+1/2, -z'

loop_
_atom_site_label
_atom_site_type_symbol
_atom_site_fract_x
_atom_site_fract_y
_atom_site_fract_z
_atom_site_U_iso_or_equiv
_atom_site_adp_type
_atom_site_occupancy
_atom_site_site_symmetry_order
_atom_site_calc_flag
_atom_site_refinement_flags_posn
O1 O 1.36096(15) 0.70165(15) 0.90445(12) 0.0296(3) Uani 1 1 d .
O2 O 1.47653(14) 0.73054(14) 0.72644(12) 0.0265(3) Uani 1 1 d .
H2 H 1.4724 0.7083 0.7950 0.040 Uiso 1 1 calc GR
O3 O 1.17723(13) 0.95323(14) 0.37253(11) 0.0236(3) Uani 1 1 d .
O5 O 0.95046(13) 0.89424(13) 0.69269(11) 0.0231(3) Uani 1 1 d .
C1 C 1.19376(19) 0.90095(17) 0.48539(16) 0.0200(3) Uani 1 1 d .
C2 C 1.33130(19) 0.83917(18) 0.55190(16) 0.0219(4) Uani 1 1 d .
H2A H 1.4166 0.8305 0.5185 0.026 Uiso 1 1 calc R
C3 C 1.34033(19) 0.79059(18) 0.66824(16) 0.0216(4) Uani 1 1 d .
C4 C 1.2150(2) 0.80348(18) 0.72527(16) 0.0208(3) Uani 1 1 d .
C6 C 0.73750(19) 0.80174(19) 0.54355(17) 0.0233(4) Uani 1 1 d .
H6 H 0.6906 0.7593 0.5980 0.028 Uiso 1 1 calc R
C7 C 0.72385(19) 0.74360(19) 0.43643(16) 0.0241(4) Uani 1 1 d .
H7 H 0.6742 0.6605 0.4234 0.029 Uiso 1 1 calc R
C8 C 0.7830(2) 0.80241(19) 0.33396(16) 0.0220(4) Uani 1 1 d .
H8 H 0.8826 0.7582 0.3348 0.026 Uiso 1 1 calc R
C9 C 0.81664(18) 0.95188(19) 0.35879(15) 0.0217(3) Uani 1 1 d .
H9A H 0.7178 1.0001 0.3418 0.026 Uiso 1 1 calc R
H9B H 0.8754 0.9851 0.3035 0.026 Uiso 1 1 calc R
C1' C 1.2365(2) 0.75835(19) 0.85080(16) 0.0238(4) Uani 1 1 d .
C2' C 1.1108(2) 0.7753(2) 0.91910(16) 0.0286(4) Uani 1 1 d .
H2' H 1.0590 0.8622 0.8965 0.034 Uiso 1 1 calc R
C3' C 1.1849(3) 0.7753(4) 1.05599(19) 0.0528(7) Uani 1 1 d .
H3'A H 1.2329 0.6896 1.0801 0.079 Uiso 1 1 calc GR
H3'B H 1.1055 0.7918 1.0982 0.079 Uiso 1 1 calc GR
H3'C H 1.2631 0.8446 1.0758 0.079 Uiso 1 1 calc GR
C4' C 0.9881(2) 0.6640(2) 0.8812(2) 0.0338(5) Uani 1 1 d .
H4'A H 0.9496 0.6632 0.7942 0.051 Uiso 1 1 calc GR
H4'B H 0.9027 0.6803 0.9173 0.051 Uiso 1 1 calc GR
H4'C H 1.0351 0.5788 0.9084 0.051 Uiso 1 1 calc GR
C5' C 0.7234(2) 1.0348(2) 0.62673(17) 0.0281(4) Uani 1 1 d .
H5'A H 0.6764 0.9948 0.6857 0.042 Uiso 1 1 calc GR
H5'B H 0.6425 1.0662 0.5587 0.042 Uiso 1 1 calc GR
H5'C H 0.7880 1.1091 0.6632 0.042 Uiso 1 1 calc GR
C6' C 0.6679(2) 0.77527(19) 0.20829(17) 0.0251(4) Uani 1 1 d .
H6' H 0.5641 0.8078 0.2113 0.030 Uiso 1 1 calc R
C7' C 0.6540(3) 0.6249(2) 0.1789(2) 0.0384(5) Uani 1 1 d .
H7'A H 0.5773 0.6112 0.1029 0.058 Uiso 1 1 calc GR
H7'B H 0.6222 0.5780 0.2424 0.058 Uiso 1 1 calc GR
H7'C H 0.7537 0.5912 0.1729 0.058 Uiso 1 1 calc GR
C8' C 0.7148(2) 0.8491(2) 0.10518(18) 0.0316(4) Uani 1 1 d .
H8'A H 0.8205 0.8256 0.1055 0.047 Uiso 1 1 calc GR
H8'B H 0.7081 0.9443 0.1165 0.047 Uiso 1 1 calc GR
H8'C H 0.6453 0.8238 0.0287 0.047 Uiso 1 1 calc GR
C9' C 1.3146(2) 0.9582(2) 0.32792(17) 0.0271(4) Uani 1 1 d .
H9'A H 1.3959 1.0061 0.3848 0.041 Uiso 1 1 calc GR
H9'B H 1.2907 1.0033 0.2507 0.041 Uiso 1 1 calc GR
H9'C H 1.3494 0.8684 0.3183 0.041 Uiso 1 1 calc GR
C4A C 1.07965(18) 0.86763(18) 0.65251(15) 0.0198(3) Uani 1 1 d .
C5A C 0.82306(18) 0.93116(19) 0.58358(16) 0.0219(4) Uani 1 1 d .
C9A C 0.90891(18) 0.98217(17) 0.48950(15) 0.0208(4) Uani 1 1 d .
H9AA H 0.9241 1.0795 0.4990 0.025 Uiso 1 1 calc R
C9B C 1.06605(18) 0.91263(16) 0.53538(16) 0.0202(3) Uani 1 1 d .

loop_
_atom_site_aniso_label
_atom_site_aniso_U_11
_atom_site_aniso_U_22
_atom_site_aniso_U_33
_atom_site_aniso_U_23
_atom_site_aniso_U_13
_atom_site_aniso_U_12
O1 0.0227(6) 0.0341(8) 0.0293(7) 0.0032(6) 0.0019(5) 0.0045(6)
O2 0.0179(6) 0.0293(7) 0.0307(6) 0.0015(6) 0.0036(5) 0.0053(5)
O3 0.0198(5) 0.0272(7) 0.0248(6) 0.0012(5) 0.0074(5) -0.0010(5)
O5 0.0173(5) 0.0277(7) 0.0246(6) 0.0014(5) 0.0063(5) 0.0039(5)
C1 0.0194(7) 0.0168(8) 0.0237(8) -0.0026(6) 0.0051(6) -0.0031(7)
C2 0.0166(7) 0.0207(9) 0.0291(9) -0.0046(7) 0.0068(6) -0.0014(6)
C3 0.0162(7) 0.0170(8) 0.0300(9) -0.0043(7) 0.0031(6) -0.0003(6)
C4 0.0191(7) 0.0174(8) 0.0253(8) -0.0032(7) 0.0047(6) -0.0010(6)
C6 0.0157(7) 0.0229(9) 0.0314(9) 0.0071(7) 0.0063(6) 0.0023(6)
C7 0.0166(7) 0.0200(9) 0.0344(9) 0.0058(7) 0.0044(6) 0.0003(7)
C8 0.0175(7) 0.0194(8) 0.0283(9) 0.0020(7) 0.0044(6) 0.0017(6)
C9 0.0179(7) 0.0204(8) 0.0264(8) 0.0019(7) 0.0047(6) 0.0005(7)
C1' 0.0217(8) 0.0216(9) 0.0260(9) -0.0029(7) 0.0026(7) -0.0011(7)
C2' 0.0263(8) 0.0365(11) 0.0223(8) -0.0025(7) 0.0050(7) 0.0053(8)
C3' 0.0381(11) 0.095(2) 0.0240(10) -0.0056(12) 0.0054(9) 0.0150(14)
C4' 0.0306(9) 0.0352(12) 0.0390(11) 0.0023(8) 0.0153(8) 0.0008(8)
C5' 0.0238(9) 0.0285(10) 0.0331(10) 0.0019(8) 0.0096(7) 0.0069(7)
C6' 0.0213(8) 0.0221(10) 0.0299(9) 0.0009(7) 0.0030(7) 0.0001(7)
C7' 0.0473(12) 0.0247(10) 0.0356(11) -0.0020(9) -0.0032(9) -0.0025(9)
C8' 0.0350(10) 0.0317(11) 0.0269(9) -0.0023(8) 0.0058(8) -0.0037(8)
C9' 0.0237(8) 0.0311(10) 0.0291(9) 0.0002(8) 0.0114(7) -0.0004(8)
C4A 0.0169(7) 0.0171(8) 0.0263(8) -0.0026(7) 0.0068(6) -0.0006(6)
C5A 0.0162(7) 0.0239(9) 0.0252(8) 0.0025(7) 0.0048(6) 0.0034(6)
C9A 0.0179(7) 0.0185(9) 0.0263(9) 0.0013(7) 0.0064(6) -0.0002(6)
C9B 0.0169(7) 0.0171(8) 0.0264(8) -0.0027(7) 0.0053(6) -0.0013(6)

loop_
_atom_type_symbol
_atom_type_description
_atom_type_scat_dispersion_real
_atom_type_scat_dispersion_imag
_atom_type_scat_source
C C 0.0181 0.0091 'International Tables Vol C Tables 4.2.6.8 and 6.1.1.4'
H H 0.0000 0.0000 'International Tables Vol C Tables 4.2.6.8 and 6.1.1.4'
O O 0.0492 0.0322 'International Tables Vol C Tables 4.2.6.8 and 6.1.1.4'

loop_
_geom_angle_atom_site_label_1
_geom_angle_atom_site_label_2
_geom_angle_atom_site_label_3
_geom_angle
C1 O3 C9' 116.97(13)
C4A O5 C5A 106.66(12)
O3 C1 C2 123.23(15)
O3 C1 C9B 116.91(15)
C9B C1 C2 119.86(16)
C3 C2 C1 119.83(15)
O2 C3 C2 116.44(15)
O2 C3 C4 120.87(15)
C2 C3 C4 122.68(15)
C3 C4 C1' 119.73(15)
C4A C4 C3 114.27(15)
C4A C4 C1' 125.92(15)
C7 C6 C5A 124.90(16)
C6 C7 C8 124.84(17)
C7 C8 C9 108.87(15)
C7 C8 C6' 111.66(14)
C9 C8 C6' 112.96(14)
C8 C9 C9A 113.62(14)
O1 C1' C4 119.62(16)
O1 C1' C2' 117.90(16)
C4 C1' C2' 122.47(15)
C1' C2' C3' 110.10(15)
C1' C2' C4' 109.40(16)
C3' C2' C4' 112.0(2)
C7' C6' C8 111.61(15)
C8' C6' C8 112.42(15)
C8' C6' C7' 108.97(17)
O5 C4A C4 123.04(15)
O5 C4A C9B 112.86(14)
C9B C4A C4 124.08(15)
O5 C5A C6 104.69(14)
O5 C5A C5' 105.94(14)
O5 C5A C9A 104.95(12)
C6 C5A C5' 113.13(14)
C6 C5A C9A 111.65(14)
C5' C5A C9A 115.35(15)
C9 C9A C5A 111.98(13)
C9B C9A C9 117.09(14)
C9B C9A C5A 100.31(13)
C1 C9B C9A 131.47(16)
C4A C9B C1 119.21(15)
C4A C9B C9A 108.96(14)

loop_
_geom_bond_atom_site_label_1
_geom_bond_atom_site_label_2
_geom_bond_distance
O1 C1' 1.246(2)
O2 C3 1.353(2)
O3 C1 1.357(2)
O3 C9' 1.4294(19)
O5 C4A 1.3581(19)
O5 C5A 1.490(2)
C1 C2 1.396(2)
C1 C9B 1.391(2)
C2 C3 1.391(2)
C3 C4 1.424(2)
C4 C1' 1.461(2)
C4 C4A 1.418(2)
C6 C7 1.325(3)
C6 C5A 1.503(3)
C7 C8 1.511(2)
C8 C9 1.529(3)
C8 C6' 1.549(2)
C9 C9A 1.529(2)
C1' C2' 1.517(2)
C2' C3' 1.525(3)
C2' C4' 1.531(3)
C5' C5A 1.516(2)
C6' C7' 1.531(3)
C6' C8' 1.527(3)
C4A C9B 1.380(2)
C5A C9A 1.546(2)
C9A C9B 1.517(2)
